data_2218539
loop_
_publ_author_name
'Tarafder, M. T. H.'
'Crouse, K. A.'
'Islam, M. Toihidul'
'Chantrapromma, Suchada'
'Fun, Hoong-Kun'

_publ_section_title
;
 Benzyl 3-[(<i>E</i>,<i>E</i>)-3-phenylprop-2-enylidene]dithiocarbazate
;
_journal_coeditor_code SJ2494
_journal_issue 6
_journal_name_full 'Acta Crystallographica Section E'
_journal_page_first o1042
_journal_page_last o1043
_journal_paper_doi 10.1107/S1600536808013354
_journal_volume 64
_journal_year 2008
_chemical_formula_iupac 'C17 H16 N2 S2'
_chemical_formula_moiety 'C17 H16 N2 S2'
_chemical_formula_sum 'C17 H16 N2 S2'
_chemical_formula_weight 312.44
_chemical_melting_point 454
_chemical_name_systematic
;
Benzyl 3-[(<i>E</i>,<i>E</i>)-3-phenylprop-2-enylidene]dithiocarbazate
;
_space_group_IT_number 2
_symmetry_cell_setting triclinic
_symmetry_space_group_name_Hall '-P 1'
_symmetry_space_group_name_H-M 'P -1'
_atom_sites_solution_hydrogens geom
_atom_sites_solution_primary direct
_atom_sites_solution_secondary difmap
_audit_creation_method SHELXL-97
_cell_angle_alpha 66.869(4)
_cell_angle_beta 82.723(4)
_cell_angle_gamma 87.520(4)
_cell_formula_units_Z 2
_cell_length_a 5.4350(3)
_cell_length_b 11.6333(7)
_cell_length_c 13.6289(8)
_cell_measurement_reflns_used 3570
_cell_measurement_temperature 100.00(10)
_cell_measurement_theta_max 27.50
_cell_measurement_theta_min 1.90
_cell_volume 786.04(8)
_computing_cell_refinement 'APEX2 (Bruker, 2005)'
_computing_data_collection 'APEX2 (Bruker, 2005)'
_computing_data_reduction 'SAINT (Bruker, 2005)'
_computing_molecular_graphics 'SHELXTL (Sheldrick, 2008)'
_computing_publication_material
;
SHELXTL (Sheldrick, 2008) and PLATON (Spek, 2003)
;
_computing_structure_refinement 'SHELXTL (Sheldrick, 2008)'
_computing_structure_solution 'SHELXTL (Sheldrick, 2008)'
_diffrn_ambient_temperature 100.00(10)
_diffrn_detector_area_resol_mean 8.33
_diffrn_measured_fraction_theta_full 0.993
_diffrn_measured_fraction_theta_max 0.993
_diffrn_measurement_device_type
;
Bruker SMART APEX2 CCD area-detector
;
_diffrn_measurement_method \w
_diffrn_radiation_monochromator graphite
_diffrn_radiation_source 'fine-focus sealed tube'
_diffrn_radiation_type MoK\a
_diffrn_radiation_wavelength 0.71073
_diffrn_reflns_av_R_equivalents 0.0436
_diffrn_reflns_av_sigmaI/netI 0.0403
_diffrn_reflns_limit_h_max 7
_diffrn_reflns_limit_h_min -7
_diffrn_reflns_limit_k_max 15
_diffrn_reflns_limit_k_min -14
_diffrn_reflns_limit_l_max 17
_diffrn_reflns_limit_l_min -17
_diffrn_reflns_number 16100
_diffrn_reflns_theta_full 27.50
_diffrn_reflns_theta_max 27.50
_diffrn_reflns_theta_min 1.90
_diffrn_standards_number 0
_exptl_absorpt_coefficient_mu 0.333
_exptl_absorpt_correction_T_max 0.9822
_exptl_absorpt_correction_T_min 0.8290
_exptl_absorpt_correction_type multi-scan
_exptl_absorpt_process_details '(SADABS; Bruker, 2005)'
_exptl_crystal_colour Yellow
_exptl_crystal_density_diffrn 1.320
_exptl_crystal_density_method 'not measured'
_exptl_crystal_description Needle
_exptl_crystal_F_000 328
_exptl_crystal_size_max 0.58
_exptl_crystal_size_mid 0.19
_exptl_crystal_size_min 0.05
_refine_diff_density_max 0.285
_refine_diff_density_min -0.268
_refine_ls_extinction_method none
_refine_ls_goodness_of_fit_ref 1.072
_refine_ls_hydrogen_treatment mixed
_refine_ls_matrix_type full
_refine_ls_number_parameters 194
_refine_ls_number_reflns 3570
_refine_ls_number_restraints 0
_refine_ls_restrained_S_all 1.072
_refine_ls_R_factor_all 0.0489
_refine_ls_R_factor_gt 0.0354
_refine_ls_shift/su_max 0.001
_refine_ls_shift/su_max_lt 0.001
_refine_ls_shift/su_mean 0.000
_refine_ls_structure_factor_coef Fsqd
_refine_ls_weighting_details 'calc w=1/[\s^2^(Fo^2^)+(0.0368P)^2^+0.3179P] where P=(Fo^2^+2Fc^2^)/3'
_refine_ls_weighting_scheme calc
_refine_ls_wR_factor_gt 0.0798
_refine_ls_wR_factor_ref 0.0925
_reflns_number_gt 2870
_reflns_number_total 3570
_reflns_threshold_expression I>2\s(I)
_cod_data_source_file sj2494.cif
_cod_data_source_block I
_cod_depositor_comments
;
The following automatic conversions were performed:
'_symmetry_cell_setting' value 'Triclinic' changed to 'triclinic'
according to '/home/saulius/struct/CIF-dictionaries/cif_core.dic'
dictionary named 'cif_core.dic' version 2.4.1 from 2010-06-29.

Automatic conversion script
Id: cif_fix_enum 1527 2010-12-29 10:47:43Z saulius 

The following automatic conversions were performed:

'_symmetry_cell_setting' value 'Triclinic' changed to 'triclinic'
according to /home/saulius/struct/CIF-dictionaries/cif_core.dic
dictionary named 'cif_core.dic' version 2.4.1 from 2010-06-29.

Automatic conversion script
Id: cif_fix_values 1715 2011-07-08 13:25:40Z adriana 
;
_cod_database_code 2218539
_cod_database_fobs_code 2218539

loop_
_symmetry_equiv_pos_as_xyz
'x, y, z'
'-x, -y, -z'

loop_
_atom_site_type_symbol
_atom_site_label
_atom_site_fract_x
_atom_site_fract_y
_atom_site_fract_z
_atom_site_U_iso_or_equiv
_atom_site_adp_type
_atom_site_calc_flag
_atom_site_refinement_flags
_atom_site_occupancy
S S1 -0.13630(8) 0.74106(4) 0.65560(3) 0.02137(13) Uani d . 1
S S2 -0.23454(8) 0.66804(4) 0.47403(4) 0.02329(13) Uani d . 1
N N1 0.1010(3) 0.56987(15) 0.60587(12) 0.0209(3) Uani d . 1
N N2 0.2180(3) 0.55500(14) 0.69440(11) 0.0212(3) Uani d . 1
C C1 -0.2508(3) 1.02812(17) 0.63242(14) 0.0241(4) Uani d . 1
H H1A -0.1133 1.0404 0.5812 0.029 Uiso calc R 1
C C2 -0.2838(3) 1.10363(18) 0.68983(15) 0.0270(4) Uani d . 1
H H2A -0.1690 1.1664 0.6771 0.032 Uiso calc R 1
C C3 -0.4872(3) 1.08611(18) 0.76620(15) 0.0265(4) Uani d . 1
H H3A -0.5087 1.1364 0.8054 0.032 Uiso calc R 1
C C4 -0.6584(3) 0.99380(18) 0.78414(15) 0.0261(4) Uani d . 1
H H4A -0.7964 0.9824 0.8350 0.031 Uiso calc R 1
C C5 -0.6253(3) 0.91803(17) 0.72668(15) 0.0230(4) Uani d . 1
H H5A -0.7413 0.8558 0.7393 0.028 Uiso calc R 1
C C6 -0.4207(3) 0.93393(16) 0.65043(14) 0.0203(4) Uani d . 1
C C7 -0.3781(3) 0.84724(17) 0.59218(14) 0.0222(4) Uani d . 1
H H7A -0.3250 0.8938 0.5164 0.027 Uiso calc R 1
H H7B -0.5287 0.8014 0.5993 0.027 Uiso calc R 1
C C8 -0.0802(3) 0.65301(16) 0.57678(14) 0.0199(4) Uani d . 1
C C9 0.3953(3) 0.47537(16) 0.71089(14) 0.0205(4) Uani d . 1
H H9A 0.4371 0.4369 0.6628 0.025 Uiso calc R 1
C C10 0.5303(3) 0.44442(16) 0.80163(14) 0.0207(4) Uani d . 1
H H10A 0.4896 0.4829 0.8497 0.025 Uiso calc R 1
C C11 0.7138(3) 0.36108(16) 0.81818(14) 0.0209(4) Uani d . 1
H H11A 0.7506 0.3277 0.7662 0.025 Uiso calc R 1
C C12 0.8636(3) 0.31572(16) 0.90742(14) 0.0202(4) Uani d . 1
C C13 0.8492(3) 0.36609(17) 0.98578(15) 0.0254(4) Uani d . 1
H H13A 0.7375 0.4298 0.9830 0.030 Uiso calc R 1
C C14 0.9991(4) 0.32206(18) 1.06702(15) 0.0285(4) Uani d . 1
H H14A 0.9889 0.3570 1.1182 0.034 Uiso calc R 1
C C15 1.1645(4) 0.22635(19) 1.07320(15) 0.0298(4) Uani d . 1
H H15A 1.2654 0.1972 1.1282 0.036 Uiso calc R 1
C C16 1.1791(3) 0.17447(19) 0.99739(15) 0.0306(5) Uani d . 1
H H16A 1.2890 0.1096 1.0016 0.037 Uiso calc R 1
C C17 1.0301(3) 0.21890(18) 0.91488(15) 0.0257(4) Uani d . 1
H H17A 1.0415 0.1836 0.8639 0.031 Uiso calc R 1
H H1N1 0.129(4) 0.519(2) 0.5733(18) 0.038(6) Uiso d . 1

loop_
_atom_site_aniso_label
_atom_site_aniso_U_11
_atom_site_aniso_U_22
_atom_site_aniso_U_33
_atom_site_aniso_U_12
_atom_site_aniso_U_13
_atom_site_aniso_U_23
S1 0.0237(2) 0.0250(2) 0.0198(2) 0.00424(18) -0.00880(17) -0.01190(19)
S2 0.0242(2) 0.0305(3) 0.0194(2) 0.00284(19) -0.00832(17) -0.0129(2)
N1 0.0221(8) 0.0265(8) 0.0190(8) 0.0024(6) -0.0071(6) -0.0128(7)
N2 0.0218(8) 0.0265(8) 0.0165(7) -0.0001(6) -0.0052(6) -0.0090(6)
C1 0.0193(9) 0.0296(10) 0.0230(9) 0.0001(8) 0.0002(7) -0.0106(8)
C2 0.0238(10) 0.0256(10) 0.0316(11) -0.0046(8) -0.0010(8) -0.0114(9)
C3 0.0255(10) 0.0279(10) 0.0311(10) 0.0026(8) -0.0030(8) -0.0172(9)
C4 0.0193(9) 0.0321(11) 0.0279(10) -0.0005(8) 0.0007(7) -0.0136(9)
C5 0.0182(9) 0.0250(10) 0.0260(10) -0.0033(7) -0.0041(7) -0.0094(8)
C6 0.0189(9) 0.0223(9) 0.0195(9) 0.0031(7) -0.0076(7) -0.0067(7)
C7 0.0212(9) 0.0258(10) 0.0211(9) 0.0027(7) -0.0081(7) -0.0095(8)
C8 0.0197(9) 0.0225(9) 0.0174(9) -0.0025(7) -0.0018(7) -0.0076(7)
C9 0.0199(9) 0.0229(9) 0.0212(9) -0.0018(7) -0.0027(7) -0.0109(8)
C10 0.0230(9) 0.0233(9) 0.0185(9) -0.0023(7) -0.0039(7) -0.0102(7)
C11 0.0226(9) 0.0217(9) 0.0207(9) -0.0029(7) -0.0034(7) -0.0103(7)
C12 0.0179(9) 0.0206(9) 0.0209(9) -0.0033(7) -0.0032(7) -0.0063(7)
C13 0.0279(10) 0.0239(10) 0.0245(10) 0.0001(8) -0.0067(8) -0.0085(8)
C14 0.0361(11) 0.0285(10) 0.0214(10) -0.0048(8) -0.0084(8) -0.0083(8)
C15 0.0236(10) 0.0373(11) 0.0217(10) -0.0033(8) -0.0074(8) -0.0025(9)
C16 0.0227(10) 0.0351(11) 0.0276(10) 0.0061(8) -0.0033(8) -0.0058(9)
C17 0.0243(10) 0.0293(10) 0.0229(10) 0.0024(8) -0.0017(7) -0.0100(8)

loop_
_atom_type_symbol
_atom_type_description
_atom_type_scat_dispersion_real
_atom_type_scat_dispersion_imag
_atom_type_scat_source
C C 0.0033 0.0016 'International Tables Vol C Tables 4.2.6.8 and 6.1.1.4'
H H 0.0000 0.0000 'International Tables Vol C Tables 4.2.6.8 and 6.1.1.4'
N N 0.0061 0.0033 'International Tables Vol C Tables 4.2.6.8 and 6.1.1.4'
S S 0.1246 0.1234 'International Tables Vol C Tables 4.2.6.8 and 6.1.1.4'

loop_
_geom_angle_atom_site_label_1
_geom_angle_atom_site_label_2
_geom_angle_atom_site_label_3
_geom_angle
C8 S1 C7 102.56(8)
C8 N1 N2 120.49(15)
C8 N1 H1N1 118.0(15)
N2 N1 H1N1 120.9(15)
C9 N2 N1 114.00(14)
C2 C1 C6 120.70(17)
C2 C1 H1A 119.6
C6 C1 H1A 119.6
C1 C2 C3 120.11(18)
C1 C2 H2A 119.9
C3 C2 H2A 119.9
C4 C3 C2 119.76(17)
C4 C3 H3A 120.1
C2 C3 H3A 120.1
C3 C4 C5 120.16(17)
C3 C4 H4A 119.9
C5 C4 H4A 119.9
C4 C5 C6 120.65(17)
C4 C5 H5A 119.7
C6 C5 H5A 119.7
C5 C6 C1 118.61(16)
C5 C6 C7 120.57(17)
C1 C6 C7 120.76(16)
C6 C7 S1 105.49(12)
C6 C7 H7A 110.6
S1 C7 H7A 110.6
C6 C7 H7B 110.6
S1 C7 H7B 110.6
H7A C7 H7B 108.8
N1 C8 S2 121.57(13)
N1 C8 S1 113.76(13)
S2 C8 S1 124.67(10)
N2 C9 C10 121.56(16)
N2 C9 H9A 119.2
C10 C9 H9A 119.2
C11 C10 C9 121.02(16)
C11 C10 H10A 119.5
C9 C10 H10A 119.5
C10 C11 C12 128.25(16)
C10 C11 H11A 115.9
C12 C11 H11A 115.9
C17 C12 C13 118.27(16)
C17 C12 C11 118.96(16)
C13 C12 C11 122.77(16)
C14 C13 C12 120.56(17)
C14 C13 H13A 119.7
C12 C13 H13A 119.7
C13 C14 C15 120.60(18)
C13 C14 H14A 119.7
C15 C14 H14A 119.7
C16 C15 C14 119.64(17)
C16 C15 H15A 120.2
C14 C15 H15A 120.2
C15 C16 C17 120.11(18)
C15 C16 H16A 119.9
C17 C16 H16A 119.9
C16 C17 C12 120.81(18)
C16 C17 H17A 119.6
C12 C17 H17A 119.6

loop_
_geom_bond_atom_site_label_1
_geom_bond_atom_site_label_2
_geom_bond_distance
S1 C8 1.7466(17)
S1 C7 1.8187(17)
S2 C8 1.6696(18)
N1 C8 1.334(2)
N1 N2 1.382(2)
N1 H1N1 0.87(2)
N2 C9 1.285(2)
C1 C2 1.381(3)
C1 C6 1.390(3)
C1 H1A 0.9300
C2 C3 1.381(3)
C2 H2A 0.9300
C3 C4 1.379(3)
C3 H3A 0.9300
C4 C5 1.384(3)
C4 H4A 0.9300
C5 C6 1.387(2)
C5 H5A 0.9300
C6 C7 1.504(2)
C7 H7A 0.9700
C7 H7B 0.9700
C9 C10 1.433(2)
C9 H9A 0.9300
C10 C11 1.337(2)
C10 H10A 0.9300
C11 C12 1.460(2)
C11 H11A 0.9300
C12 C17 1.394(2)
C12 C13 1.399(3)
C13 C14 1.378(3)
C13 H13A 0.9300
C14 C15 1.384(3)
C14 H14A 0.9300
C15 C16 1.380(3)
C15 H15A 0.9300
C16 C17 1.387(3)
C16 H16A 0.9300
C17 H17A 0.9300

loop_
_geom_hbond_atom_site_label_D
_geom_hbond_atom_site_label_H
_geom_hbond_atom_site_label_A
_geom_hbond_site_symmetry_A
_geom_hbond_distance_DH
_geom_hbond_distance_HA
_geom_hbond_distance_DA
_geom_hbond_angle_DHA
_geom_hbond_publ_flag
N1 H1N1 S2 2_566 0.87(2) 2.53(2) 3.3714(19) 165(2) y
C9 H9A S2 2_566 0.93 2.93 3.7264(18) 144 y
C15 H15A Cg1 2_667 0.93 2.83 3.649(2) 148 y

loop_
_geom_torsion_atom_site_label_1
_geom_torsion_atom_site_label_2
_geom_torsion_atom_site_label_3
_geom_torsion_atom_site_label_4
_geom_torsion
C8 N1 N2 C9 -177.45(16)
C6 C1 C2 C3 0.1(3)
C1 C2 C3 C4 -0.6(3)
C2 C3 C4 C5 0.7(3)
C3 C4 C5 C6 -0.1(3)
C4 C5 C6 C1 -0.5(3)
C4 C5 C6 C7 176.79(16)
C2 C1 C6 C5 0.5(3)
C2 C1 C6 C7 -176.74(17)
C5 C6 C7 S1 -102.64(16)
C1 C6 C7 S1 74.54(18)
C8 S1 C7 C6 -175.27(12)
N2 N1 C8 S2 -176.88(13)
N2 N1 C8 S1 3.0(2)
C7 S1 C8 N1 177.58(14)
C7 S1 C8 S2 -2.52(14)
N1 N2 C9 C10 -177.41(16)
N2 C9 C10 C11 179.74(17)
C9 C10 C11 C12 -177.74(17)
C10 C11 C12 C17 173.65(18)
C10 C11 C12 C13 -6.9(3)
C17 C12 C13 C14 1.0(3)
C11 C12 C13 C14 -178.40(17)
C12 C13 C14 C15 -0.7(3)
C13 C14 C15 C16 -0.1(3)
C14 C15 C16 C17 0.6(3)
C15 C16 C17 C12 -0.2(3)
C13 C12 C17 C16 -0.6(3)
C11 C12 C17 C16 178.89(17)

loop_
_cod_related_entry_id
_cod_related_entry_database
_cod_related_entry_code
1 ChemSpider 8171258
